data_4102316
loop_
_publ_author_name
'Jian-Jun Feng'
'Xue-Feng Chen'
'Min Shi'
'Wei-Liang Duan'

_publ_section_title
;
 Palladium-Catalyzed Asymmetric Addition of Diarylphosphines to Enones
 toward the Synthesis of Chiral Phosphines
;
_journal_name_full 'Journal of the American Chemical Society'
_journal_page_first 5562
_journal_page_last 5563
_journal_paper_doi 10.1021/ja100606v
_journal_volume 132
_journal_year 2010
_chemical_absolute_configuration ad
_chemical_formula_sum 'C27 H22 Br O2 P'
_chemical_formula_weight 489.33
_chemical_name_systematic
; 
 ? 
;
_space_group_IT_number 19
_symmetry_cell_setting orthorhombic
_symmetry_space_group_name_Hall 'P 2ac 2ab'
_symmetry_space_group_name_H-M 'P 21 21 21'
_atom_sites_solution_hydrogens geom
_atom_sites_solution_primary direct
_atom_sites_solution_secondary difmap
_audit_creation_method SHELXL-97
_cell_angle_alpha 90.00
_cell_angle_beta 90.00
_cell_angle_gamma 90.00
_cell_formula_units_Z 4
_cell_length_a 5.6763(8)
_cell_length_b 17.997(3)
_cell_length_c 22.844(3)
_cell_measurement_reflns_used 2559
_cell_measurement_temperature 293(2)
_cell_measurement_theta_max 42.671
_cell_measurement_theta_min 4.856
_cell_volume 2333.7(6)
_computing_cell_refinement 'Bruker SMART'
_computing_data_collection 'Bruker SMART'
_computing_data_reduction 'Bruker SHELXTL'
_computing_molecular_graphics 'Bruker SHELXTL'
_computing_publication_material 'Bruker SHELXTL'
_computing_structure_refinement 'SHELXL-97 (Sheldrick, 1997)'
_computing_structure_solution 'SHELXS-97 (Sheldrick, 1990)'
_diffrn_ambient_temperature 293(2)
_diffrn_measured_fraction_theta_full 1.000
_diffrn_measured_fraction_theta_max 1.000
_diffrn_measurement_device_type 'CCD area detector'
_diffrn_measurement_method 'phi and omega scans'
_diffrn_radiation_monochromator graphite
_diffrn_radiation_source 'fine-focus sealed tube'
_diffrn_radiation_type MoK\a
_diffrn_radiation_wavelength 0.71073
_diffrn_reflns_av_R_equivalents 0.0821
_diffrn_reflns_av_sigmaI/netI 0.0910
_diffrn_reflns_limit_h_max 6
_diffrn_reflns_limit_h_min -6
_diffrn_reflns_limit_k_max 17
_diffrn_reflns_limit_k_min -21
_diffrn_reflns_limit_l_max 27
_diffrn_reflns_limit_l_min -23
_diffrn_reflns_number 12249
_diffrn_reflns_theta_full 25.50
_diffrn_reflns_theta_max 25.50
_diffrn_reflns_theta_min 1.78
_exptl_absorpt_coefficient_mu 1.851
_exptl_absorpt_correction_T_max 1.00000
_exptl_absorpt_correction_T_min 0.49342
_exptl_absorpt_correction_type empirical
_exptl_absorpt_process_details sadabs
_exptl_crystal_colour colorless
_exptl_crystal_density_diffrn 1.393
_exptl_crystal_density_method 'not measured'
_exptl_crystal_description prismatic
_exptl_crystal_F_000 1000
_exptl_crystal_size_max 0.334
_exptl_crystal_size_mid 0.136
_exptl_crystal_size_min 0.097
_refine_diff_density_max 0.438
_refine_diff_density_min -0.311
_refine_diff_density_rms 0.053
_refine_ls_abs_structure_details 'Flack H D (1983), Acta Cryst. A39, 876-881'
_refine_ls_abs_structure_Flack 0.031(10)
_refine_ls_extinction_method none
_refine_ls_goodness_of_fit_ref 0.892
_refine_ls_hydrogen_treatment constr
_refine_ls_matrix_type full
_refine_ls_number_parameters 280
_refine_ls_number_reflns 4324
_refine_ls_number_restraints 0
_refine_ls_restrained_S_all 0.892
_refine_ls_R_factor_all 0.0710
_refine_ls_R_factor_gt 0.0444
_refine_ls_shift/su_max 0.012
_refine_ls_shift/su_mean 0.002
_refine_ls_structure_factor_coef Fsqd
_refine_ls_weighting_details 'calc w=1/[\s^2^(Fo^2^)+(0.0369P)^2^+0.0000P] where P=(Fo^2^+2Fc^2^)/3'
_refine_ls_weighting_scheme calc
_refine_ls_wR_factor_gt 0.0853
_refine_ls_wR_factor_ref 0.0906
_reflns_number_gt 2687
_reflns_number_total 4324
_reflns_threshold_expression >2sigma(I)
_cod_data_source_file ja100606v_si_001.cif
_cod_data_source_block cd29490
_cod_database_code 4102316

loop_
_symmetry_equiv_pos_as_xyz
'x, y, z'
'-x+1/2, -y, z+1/2'
'-x, y+1/2, -z+1/2'
'x+1/2, -y+1/2, -z'

loop_
_atom_site_label
_atom_site_type_symbol
_atom_site_fract_x
_atom_site_fract_y
_atom_site_fract_z
_atom_site_U_iso_or_equiv
_atom_site_adp_type
_atom_site_occupancy
_atom_site_symmetry_multiplicity
_atom_site_calc_flag
_atom_site_refinement_flags
Br Br 0.17781(13) 0.57138(2) 0.96646(2) 0.1070(3) Uani 1 1 d .
P1 P 0.1519(2) 1.09383(5) 0.87189(4) 0.0428(2) Uani 1 1 d .
O1 O 0.6343(6) 0.89468(13) 0.86193(12) 0.0584(7) Uani 1 1 d .
O2 O -0.1022(4) 1.07912(13) 0.86824(10) 0.0535(7) Uani 1 1 d .
C1 C 0.4375(7) 0.88463(19) 0.87973(16) 0.0432(10) Uani 1 1 d .
C2 C 0.2625(7) 0.94707(16) 0.88501(16) 0.0460(10) Uani 1 1 d .
H2A H 0.2457 0.9605 0.9259 0.055 Uiso 1 1 calc R
H2B H 0.1103 0.9302 0.8711 0.055 Uiso 1 1 calc R
C3 C 0.3368(8) 1.01587(16) 0.85013(14) 0.0404(9) Uani 1 1 d .
H3 H 0.4998 1.0278 0.8607 0.049 Uiso 1 1 calc R
C4 C 0.3263(7) 1.00480(17) 0.78415(16) 0.0431(9) Uani 1 1 d .
C5 C 0.1382(9) 0.9724(2) 0.75689(18) 0.0590(11) Uani 1 1 d .
H5 H 0.0102 0.9564 0.7790 0.071 Uiso 1 1 calc R
C6 C 0.1361(10) 0.9629(2) 0.6960(2) 0.0716(13) Uani 1 1 d .
H6 H 0.0084 0.9404 0.6777 0.086 Uiso 1 1 calc R
C7 C 0.3241(11) 0.9871(2) 0.66394(19) 0.0735(14) Uani 1 1 d .
H7 H 0.3224 0.9813 0.6235 0.088 Uiso 1 1 calc R
C8 C 0.5143(10) 1.0196(2) 0.68996(19) 0.0682(13) Uani 1 1 d .
H8 H 0.6408 1.0357 0.6674 0.082 Uiso 1 1 calc R
C9 C 0.5178(8) 1.0285(2) 0.75050(18) 0.0544(11) Uani 1 1 d .
H9 H 0.6476 1.0502 0.7685 0.065 Uiso 1 1 calc R
C10 C 0.3639(8) 0.80843(18) 0.89976(16) 0.0448(9) Uani 1 1 d .
C11 C 0.1515(9) 0.7946(2) 0.92748(17) 0.0561(10) Uani 1 1 d .
H11 H 0.0434 0.8330 0.9322 0.067 Uiso 1 1 calc R
C12 C 0.0980(9) 0.7243(2) 0.94826(18) 0.0660(14) Uani 1 1 d .
H12 H -0.0410 0.7157 0.9687 0.079 Uiso 1 1 calc R
C13 C 0.2541(10) 0.6678(2) 0.9380(2) 0.0657(14) Uani 1 1 d .
C14 C 0.4619(10) 0.6792(2) 0.9092(2) 0.0694(14) Uani 1 1 d .
H14 H 0.5651 0.6400 0.9024 0.083 Uiso 1 1 calc R
C15 C 0.5152(8) 0.7498(2) 0.89065(17) 0.0603(11) Uani 1 1 d .
H15 H 0.6571 0.7583 0.8714 0.072 Uiso 1 1 calc R
C16 C 0.2329(8) 1.17338(19) 0.82768(16) 0.0441(10) Uani 1 1 d .
C17 C 0.0736(8) 1.1998(3) 0.7882(2) 0.0751(14) Uani 1 1 d .
H17 H -0.0680 1.1748 0.7829 0.090 Uiso 1 1 calc R
C18 C 0.1190(11) 1.2631(3) 0.7562(2) 0.0936(17) Uani 1 1 d .
H18 H 0.0098 1.2800 0.7289 0.112 Uiso 1 1 calc R
C19 C 0.3256(12) 1.3010(2) 0.7646(2) 0.0800(15) Uani 1 1 d .
H19 H 0.3549 1.3447 0.7441 0.096 Uiso 1 1 calc R
C20 C 0.4856(10) 1.2747(2) 0.8028(2) 0.0759(14) Uani 1 1 d .
H20 H 0.6273 1.2998 0.8080 0.091 Uiso 1 1 calc R
C21 C 0.4407(9) 1.2106(2) 0.83424(18) 0.0618(13) Uani 1 1 d .
H21 H 0.5534 1.1926 0.8602 0.074 Uiso 1 1 calc R
C22 C 0.2399(7) 1.11793(18) 0.94570(16) 0.0434(10) Uani 1 1 d .
C23 C 0.0816(8) 1.1586(2) 0.9780(2) 0.0641(13) Uani 1 1 d .
H23 H -0.0623 1.1714 0.9614 0.077 Uiso 1 1 calc R
C24 C 0.1316(10) 1.1812(2) 1.0350(2) 0.0766(14) Uani 1 1 d .
H24 H 0.0224 1.2086 1.0564 0.092 Uiso 1 1 calc R
C25 C 0.3445(10) 1.1623(2) 1.05906(19) 0.0693(13) Uani 1 1 d .
H25 H 0.3805 1.1773 1.0970 0.083 Uiso 1 1 calc R
C26 C 0.5044(9) 1.1215(2) 1.0280(2) 0.0649(12) Uani 1 1 d .
H26 H 0.6465 1.1080 1.0452 0.078 Uiso 1 1 calc R
C27 C 0.4563(8) 1.1001(2) 0.97067(17) 0.0528(10) Uani 1 1 d .
H27 H 0.5681 1.0740 0.9492 0.063 Uiso 1 1 calc R

loop_
_atom_site_aniso_label
_atom_site_aniso_U_11
_atom_site_aniso_U_22
_atom_site_aniso_U_33
_atom_site_aniso_U_23
_atom_site_aniso_U_13
_atom_site_aniso_U_12
Br 0.1776(7) 0.0456(2) 0.0977(4) 0.0123(3) 0.0397(4) -0.0163(3)
P1 0.0447(6) 0.0362(5) 0.0475(6) -0.0012(4) 0.0015(5) 0.0013(5)
O1 0.0462(18) 0.0465(14) 0.082(2) 0.0038(14) 0.0094(17) 0.0013(15)
O2 0.0384(18) 0.0573(15) 0.0649(18) 0.0003(14) 0.0032(12) 0.0002(12)
C1 0.046(3) 0.041(2) 0.042(2) -0.0043(18) -0.0036(18) 0.0008(17)
C2 0.051(3) 0.0379(19) 0.049(2) -0.0015(17) 0.0089(18) 0.0018(17)
C3 0.040(2) 0.0346(17) 0.046(2) -0.0007(16) 0.002(2) -0.0033(18)
C4 0.046(3) 0.0330(17) 0.051(2) -0.0004(17) 0.000(2) 0.0009(19)
C5 0.060(3) 0.056(2) 0.061(3) -0.006(2) -0.001(2) -0.007(2)
C6 0.071(4) 0.077(3) 0.067(3) -0.019(3) -0.015(3) -0.005(3)
C7 0.104(5) 0.069(3) 0.047(3) -0.004(2) -0.005(3) 0.011(3)
C8 0.085(4) 0.073(3) 0.047(3) 0.003(2) 0.009(3) -0.006(3)
C9 0.054(3) 0.060(2) 0.049(3) 0.000(2) -0.003(2) -0.007(2)
C10 0.052(3) 0.0375(18) 0.045(2) 0.0013(17) -0.001(2) 0.003(2)
C11 0.061(3) 0.049(2) 0.058(3) 0.0080(19) 0.001(3) 0.004(2)
C12 0.076(4) 0.055(2) 0.067(3) 0.013(2) 0.011(2) -0.013(2)
C13 0.100(4) 0.041(2) 0.056(3) -0.003(2) 0.008(3) -0.007(2)
C14 0.093(4) 0.040(2) 0.075(3) 0.000(2) 0.015(3) 0.011(2)
C15 0.068(3) 0.048(2) 0.065(3) 0.000(2) 0.009(2) 0.002(2)
C16 0.051(3) 0.042(2) 0.040(2) 0.0021(17) 0.0000(19) 0.0068(19)
C17 0.060(4) 0.078(3) 0.088(4) 0.025(3) -0.006(3) -0.001(2)
C18 0.088(5) 0.106(4) 0.087(4) 0.052(3) -0.011(3) 0.013(4)
C19 0.107(5) 0.057(3) 0.076(3) 0.023(2) 0.017(4) 0.001(3)
C20 0.105(4) 0.053(3) 0.069(3) 0.007(3) -0.005(3) -0.018(3)
C21 0.078(4) 0.055(3) 0.052(3) 0.008(2) -0.009(2) -0.005(2)
C22 0.049(3) 0.0349(18) 0.046(2) 0.0020(17) 0.0058(19) -0.0004(18)
C23 0.074(4) 0.058(2) 0.061(3) -0.011(2) -0.001(2) 0.005(2)
C24 0.089(4) 0.077(3) 0.064(3) -0.022(3) 0.013(3) 0.006(3)
C25 0.100(4) 0.065(3) 0.043(3) -0.008(2) 0.007(3) -0.010(3)
C26 0.085(4) 0.059(2) 0.051(3) 0.004(2) 0.003(3) -0.003(2)
C27 0.062(3) 0.054(2) 0.043(2) -0.005(2) 0.005(2) 0.005(2)

loop_
_atom_type_symbol
_atom_type_description
_atom_type_scat_dispersion_real
_atom_type_scat_dispersion_imag
_atom_type_scat_source
C C 0.0033 0.0016 'International Tables Vol C Tables 4.2.6.8 and 6.1.1.4'
H H 0.0000 0.0000 'International Tables Vol C Tables 4.2.6.8 and 6.1.1.4'
O O 0.0106 0.0060 'International Tables Vol C Tables 4.2.6.8 and 6.1.1.4'
P P 0.1023 0.0942 'International Tables Vol C Tables 4.2.6.8 and 6.1.1.4'
Br Br -0.2901 2.4595 'International Tables Vol C Tables 4.2.6.8 and 6.1.1.4'

loop_
_geom_angle_atom_site_label_1
_geom_angle_atom_site_label_2
_geom_angle_atom_site_label_3
_geom_angle
O2 P1 C22 111.52(17)
O2 P1 C16 111.11(18)
C22 P1 C16 105.05(17)
O2 P1 C3 114.30(17)
C22 P1 C3 106.24(17)
C16 P1 C3 108.08(17)
O1 C1 C10 119.8(3)
O1 C1 C2 121.9(3)
C10 C1 C2 118.2(3)
C1 C2 C3 112.4(3)
C1 C2 H2A 109.1
C3 C2 H2A 109.1
C1 C2 H2B 109.1
C3 C2 H2B 109.1
H2A C2 H2B 107.9
C4 C3 C2 113.5(3)
C4 C3 P1 110.4(2)
C2 C3 P1 108.8(2)
C4 C3 H3 108.0
C2 C3 H3 108.0
P1 C3 H3 108.0
C5 C4 C9 119.2(4)
C5 C4 C3 122.5(4)
C9 C4 C3 118.3(4)
C4 C5 C6 120.7(5)
C4 C5 H5 119.6
C6 C5 H5 119.6
C7 C6 C5 119.1(5)
C7 C6 H6 120.4
C5 C6 H6 120.4
C8 C7 C6 121.4(4)
C8 C7 H7 119.3
C6 C7 H7 119.3
C7 C8 C9 119.6(5)
C7 C8 H8 120.2
C9 C8 H8 120.2
C8 C9 C4 120.0(4)
C8 C9 H9 120.0
C4 C9 H9 120.0
C15 C10 C11 118.4(3)
C15 C10 C1 118.6(4)
C11 C10 C1 123.0(3)
C10 C11 C12 120.8(4)
C10 C11 H11 119.6
C12 C11 H11 119.6
C13 C12 C11 118.6(4)
C13 C12 H12 120.7
C11 C12 H12 120.7
C14 C13 C12 121.9(4)
C14 C13 Br 119.9(3)
C12 C13 Br 118.1(4)
C13 C14 C15 118.6(4)
C13 C14 H14 120.7
C15 C14 H14 120.7
C14 C15 C10 121.7(4)
C14 C15 H15 119.2
C10 C15 H15 119.2
C21 C16 C17 118.4(4)
C21 C16 P1 123.1(3)
C17 C16 P1 118.5(3)
C16 C17 C18 121.1(5)
C16 C17 H17 119.5
C18 C17 H17 119.5
C19 C18 C17 119.8(5)
C19 C18 H18 120.1
C17 C18 H18 120.1
C20 C19 C18 119.6(4)
C20 C19 H19 120.2
C18 C19 H19 120.2
C19 C20 C21 120.4(5)
C19 C20 H20 119.8
C21 C20 H20 119.8
C16 C21 C20 120.8(4)
C16 C21 H21 119.6
C20 C21 H21 119.6
C23 C22 C27 118.7(4)
C23 C22 P1 116.6(3)
C27 C22 P1 124.7(3)
C22 C23 C24 121.6(5)
C22 C23 H23 119.2
C24 C23 H23 119.2
C25 C24 C23 118.8(4)
C25 C24 H24 120.6
C23 C24 H24 120.6
C26 C25 C24 120.7(4)
C26 C25 H25 119.6
C24 C25 H25 119.6
C25 C26 C27 120.5(5)
C25 C26 H26 119.8
C27 C26 H26 119.8
C22 C27 C26 119.7(4)
C22 C27 H27 120.2
C26 C27 H27 120.2

loop_
_geom_bond_atom_site_label_1
_geom_bond_atom_site_label_2
_geom_bond_distance
Br C13 1.902(4)
P1 O2 1.469(3)
P1 C22 1.811(4)
P1 C16 1.812(4)
P1 C3 1.821(4)
O1 C1 1.203(4)
C1 C10 1.505(5)
C1 C2 1.505(5)
C2 C3 1.532(4)
C2 H2A 0.9700
C2 H2B 0.9700
C3 C4 1.522(5)
C3 H3 0.9800
C4 C5 1.367(6)
C4 C9 1.398(5)
C5 C6 1.401(5)
C5 H5 0.9300
C6 C7 1.366(7)
C6 H6 0.9300
C7 C8 1.364(7)
C7 H7 0.9300
C8 C9 1.392(5)
C8 H8 0.9300
C9 H9 0.9300
C10 C15 1.376(5)
C10 C11 1.384(6)
C11 C12 1.385(5)
C11 H11 0.9300
C12 C13 1.369(6)
C12 H12 0.9300
C13 C14 1.366(6)
C14 C15 1.374(5)
C14 H14 0.9300
C15 H15 0.9300
C16 C21 1.364(6)
C16 C17 1.363(6)
C17 C18 1.378(6)
C17 H17 0.9300
C18 C19 1.370(7)
C18 H18 0.9300
C19 C20 1.345(6)
C19 H19 0.9300
C20 C21 1.385(6)
C20 H20 0.9300
C21 H21 0.9300
C22 C23 1.374(5)
C22 C27 1.392(5)
C23 C24 1.393(6)
C23 H23 0.9300
C24 C25 1.370(7)
C24 H24 0.9300
C25 C26 1.366(6)
C25 H25 0.9300
C26 C27 1.392(5)
C26 H26 0.9300
C27 H27 0.9300

loop_
_geom_torsion_atom_site_label_1
_geom_torsion_atom_site_label_2
_geom_torsion_atom_site_label_3
_geom_torsion_atom_site_label_4
_geom_torsion
O1 C1 C2 C3 16.2(5)
C10 C1 C2 C3 -166.2(3)
C1 C2 C3 C4 69.0(4)
C1 C2 C3 P1 -167.6(3)
O2 P1 C3 C4 72.2(3)
C22 P1 C3 C4 -164.4(3)
C16 P1 C3 C4 -52.1(3)
O2 P1 C3 C2 -53.0(3)
C22 P1 C3 C2 70.4(3)
C16 P1 C3 C2 -177.3(3)
C2 C3 C4 C5 46.0(5)
P1 C3 C4 C5 -76.5(4)
C2 C3 C4 C9 -133.7(4)
P1 C3 C4 C9 103.9(4)
C9 C4 C5 C6 -0.1(6)
C3 C4 C5 C6 -179.7(4)
C4 C5 C6 C7 -0.6(6)
C5 C6 C7 C8 0.6(7)
C6 C7 C8 C9 -0.1(7)
C7 C8 C9 C4 -0.6(6)
C5 C4 C9 C8 0.6(6)
C3 C4 C9 C8 -179.7(3)
O1 C1 C10 C15 -7.7(6)
C2 C1 C10 C15 174.7(3)
O1 C1 C10 C11 171.6(4)
C2 C1 C10 C11 -5.9(5)
C15 C10 C11 C12 3.3(6)
C1 C10 C11 C12 -176.1(4)
C10 C11 C12 C13 -3.5(7)
C11 C12 C13 C14 1.5(7)
C11 C12 C13 Br -179.7(3)
C12 C13 C14 C15 0.6(7)
Br C13 C14 C15 -178.2(3)
C13 C14 C15 C10 -0.7(7)
C11 C10 C15 C14 -1.2(6)
C1 C10 C15 C14 178.2(4)
O2 P1 C16 C21 162.9(3)
C22 P1 C16 C21 42.1(4)
C3 P1 C16 C21 -71.0(4)
O2 P1 C16 C17 -13.4(4)
C22 P1 C16 C17 -134.1(3)
C3 P1 C16 C17 112.8(4)
C21 C16 C17 C18 -0.8(7)
P1 C16 C17 C18 175.6(4)
C16 C17 C18 C19 -1.1(8)
C17 C18 C19 C20 2.1(8)
C18 C19 C20 C21 -1.2(8)
C17 C16 C21 C20 1.8(6)
P1 C16 C21 C20 -174.5(3)
C19 C20 C21 C16 -0.8(7)
O2 P1 C22 C23 -35.3(3)
C16 P1 C22 C23 85.2(3)
C3 P1 C22 C23 -160.4(3)
O2 P1 C22 C27 146.7(3)
C16 P1 C22 C27 -92.8(3)
C3 P1 C22 C27 21.6(3)
C27 C22 C23 C24 -1.0(6)
P1 C22 C23 C24 -179.1(3)
C22 C23 C24 C25 0.2(7)
C23 C24 C25 C26 -0.5(7)
C24 C25 C26 C27 1.7(7)
C23 C22 C27 C26 2.1(5)
P1 C22 C27 C26 -179.9(3)
C25 C26 C27 C22 -2.4(6)
